data_2207266
loop_
_publ_author_name
'Yi-Sheng Xu'
'Cheng-Chu Zeng'
'Xue-Mei Li'
'Ru-Gang Zhong'

_publ_section_title 3-{[4-(4-Methylphenylsulfonamido)benzoyl]methylidene}-3,4-dihydroquinoxalin-2(1<i>H</i>)-one
_journal_coeditor_code IS6130
_journal_issue 11
_journal_name_full 'Acta Crystallographica Section E'
_journal_page_first o3802
_journal_page_last o3804
_journal_paper_doi 10.1107/S1600536805033301
_journal_volume 61
_journal_year 2005
_chemical_formula_iupac 'C23 H19 N3 O4 S'
_chemical_formula_moiety 'C23 H19 N3 O4 S'
_chemical_formula_sum 'C23 H19 N3 O4 S'
_chemical_formula_weight 433.47
_chemical_melting_point 545
_chemical_name_systematic
;
3-{[(4-(4-Methylphenylsulfonamido)benzoyl]methylidene}-
3,4-dihydroquinoxalin-2(1H)-one
;
_space_group_IT_number 2
_symmetry_cell_setting triclinic
_symmetry_space_group_name_Hall '-P 1'
_symmetry_space_group_name_H-M 'P -1'
_atom_sites_solution_hydrogens geom
_atom_sites_solution_primary direct
_atom_sites_solution_secondary difmap
_cell_angle_alpha 82.938(6)
_cell_angle_beta 78.218(6)
_cell_angle_gamma 83.095(6)
_cell_formula_units_Z 2
_cell_length_a 7.485(3)
_cell_length_b 8.509(4)
_cell_length_c 16.377(7)
_cell_measurement_reflns_used 1347
_cell_measurement_temperature 293(2)
_cell_measurement_theta_max 25.20
_cell_measurement_theta_min 2.55
_cell_volume 1008.5(8)
_computing_cell_refinement 'SAINT (Bruker, 2002)'
_computing_data_collection 'SMART (Bruker, 2002)'
_computing_data_reduction SAINT
_computing_molecular_graphics 'SHELXTL (Bruker, 2002)'
_computing_publication_material SHELXTL
_computing_structure_refinement 'SHELXL97 (Sheldrick, 1997)'
_computing_structure_solution 'SHELXS97 (Sheldrick, 1997)'
_diffrn_ambient_temperature 293(2)
_diffrn_detector_area_resol_mean 0
_diffrn_measured_fraction_theta_full 0.964
_diffrn_measured_fraction_theta_max 0.964
_diffrn_measurement_device_type 'Bruker APEX-II CCD area-detector'
_diffrn_measurement_method '\f and \w'
_diffrn_radiation_monochromator graphite
_diffrn_radiation_source 'fine-focus sealed tube'
_diffrn_radiation_type MoK\a
_diffrn_radiation_wavelength 0.71073
_diffrn_reflns_av_R_equivalents 0.0171
_diffrn_reflns_av_sigmaI/netI 0.0350
_diffrn_reflns_limit_h_max 8
_diffrn_reflns_limit_h_min -8
_diffrn_reflns_limit_k_max 6
_diffrn_reflns_limit_k_min -10
_diffrn_reflns_limit_l_max 19
_diffrn_reflns_limit_l_min -19
_diffrn_reflns_number 5245
_diffrn_reflns_theta_full 25.03
_diffrn_reflns_theta_max 25.03
_diffrn_reflns_theta_min 2.55
_diffrn_standards_number 0
_exptl_absorpt_coefficient_mu 0.198
_exptl_absorpt_correction_T_max 0.969
_exptl_absorpt_correction_T_min 0.590
_exptl_absorpt_correction_type multi-scan
_exptl_absorpt_process_details '(SADABS; Sheldrick, 1996)'
_exptl_crystal_colour pale-red
_exptl_crystal_density_diffrn 1.427
_exptl_crystal_density_method 'not measured'
_exptl_crystal_description Block
_exptl_crystal_F_000 452
_exptl_crystal_size_max 0.28
_exptl_crystal_size_mid 0.22
_exptl_crystal_size_min 0.16
_refine_diff_density_max 0.347
_refine_diff_density_min -0.219
_refine_ls_extinction_method none
_refine_ls_goodness_of_fit_ref 1.081
_refine_ls_hydrogen_treatment constr
_refine_ls_matrix_type full
_refine_ls_number_parameters 281
_refine_ls_number_reflns 3431
_refine_ls_number_restraints 0
_refine_ls_restrained_S_all 1.081
_refine_ls_R_factor_all 0.0689
_refine_ls_R_factor_gt 0.0422
_refine_ls_shift/su_max 0.000
_refine_ls_shift/su_mean 0.000
_refine_ls_structure_factor_coef Fsqd
_refine_ls_weighting_details 'calc w = 1/[\s^2^(Fo^2^)+(0.0658P)^2^+0.1035P] where P = (Fo^2^+2Fc^2^)/3'
_refine_ls_weighting_scheme calc
_refine_ls_wR_factor_gt 0.1149
_refine_ls_wR_factor_ref 0.1267
_reflns_number_gt 2356
_reflns_number_total 3431
_reflns_threshold_expression I>2\s(I)
_cod_data_source_file is6130.cif
_cod_data_source_block I
_cod_database_code 2207266
_cod_database_fobs_code 2207266

loop_
_symmetry_equiv_pos_as_xyz
'x, y, z'
'-x, -y, -z'

loop_
_atom_site_label
_atom_site_fract_x
_atom_site_fract_y
_atom_site_fract_z
_atom_site_U_iso_or_equiv
_atom_site_adp_type
_atom_site_calc_flag
_atom_site_refinement_flags
_atom_site_occupancy
_atom_site_type_symbol
S1 0.25930(9) -0.22301(8) 0.32858(4) 0.0546(2) Uani d . 1 S
O1 0.2367(3) -0.3663(2) 0.38316(12) 0.0753(6) Uani d . 1 O
O2 0.1433(2) -0.1774(2) 0.26924(12) 0.0681(5) Uani d . 1 O
O3 0.7890(2) 0.2080(2) -0.04142(10) 0.0568(5) Uani d . 1 O
O4 1.3256(2) 0.3760(2) 0.05185(10) 0.0560(5) Uani d . 1 O
N1 0.4700(3) -0.2443(2) 0.27916(12) 0.0519(5) Uani d . 1 N
H1A 0.5335 -0.3322 0.2909 0.062 Uiso calc R 1 H
N2 1.3689(3) 0.4902(2) -0.08234(12) 0.0464(5) Uani d . 1 N
H2B 1.4691 0.5237 -0.0766 0.056 Uiso calc R 1 H
N3 1.0614(2) 0.3775(2) -0.10551(11) 0.0438(5) Uani d . 1 N
H3C 0.9644 0.3416 -0.1135 0.053 Uiso calc R 1 H
C1 1.1548(3) 0.4740(3) -0.17013(14) 0.0425(6) Uani d . 1 C
C2 1.0937(4) 0.5128(3) -0.24552(15) 0.0551(7) Uani d . 1 C
H2 0.9872 0.4754 -0.2533 0.066 Uiso calc R 1 H
C3 1.1936(4) 0.6073(3) -0.30842(16) 0.0616(7) Uani d . 1 C
H3 1.1547 0.6326 -0.3593 0.074 Uiso calc R 1 H
C4 1.3500(4) 0.6650(3) -0.29736(16) 0.0587(7) Uani d . 1 C
H4 1.4145 0.7302 -0.3403 0.070 Uiso calc R 1 H
C5 1.4119(3) 0.6269(3) -0.22302(15) 0.0515(6) Uani d . 1 C
H5 1.5186 0.6648 -0.2159 0.062 Uiso calc R 1 H
C6 1.3129(3) 0.5312(3) -0.15878(14) 0.0422(6) Uani d . 1 C
C7 1.2769(3) 0.4014(3) -0.01650(15) 0.0430(6) Uani d . 1 C
C8 1.1115(3) 0.3357(3) -0.03061(14) 0.0411(5) Uani d . 1 C
C9 1.0169(3) 0.2388(3) 0.03228(14) 0.0421(6) Uani d . 1 C
H9 1.0602 0.2132 0.0821 0.051 Uiso calc R 1 H
C10 0.8546(3) 0.1762(3) 0.02393(14) 0.0425(6) Uani d . 1 C
C11 0.7548(3) 0.0727(3) 0.09418(13) 0.0396(5) Uani d . 1 C
C12 0.8303(3) 0.0026(3) 0.16258(14) 0.0453(6) Uani d . 1 C
H12 0.9474 0.0227 0.1667 0.054 Uiso calc R 1 H
C13 0.7324(3) -0.0965(3) 0.22424(14) 0.0466(6) Uani d . 1 C
H13 0.7826 -0.1404 0.2704 0.056 Uiso calc R 1 H
C14 0.5602(3) -0.1310(3) 0.21792(14) 0.0424(5) Uani d . 1 C
C15 0.4825(3) -0.0614(3) 0.15072(14) 0.0508(6) Uani d . 1 C
H15 0.3662 -0.0830 0.1462 0.061 Uiso calc R 1 H
C16 0.5796(3) 0.0400(3) 0.09083(14) 0.0470(6) Uani d . 1 C
H16 0.5259 0.0884 0.0465 0.056 Uiso calc R 1 H
C17 0.2445(3) -0.0650(3) 0.38962(15) 0.0482(6) Uani d . 1 C
C18 0.2169(3) 0.0910(3) 0.35440(16) 0.0550(7) Uani d . 1 C
H18 0.2004 0.1122 0.2992 0.066 Uiso calc R 1 H
C19 0.2145(3) 0.2139(3) 0.40227(16) 0.0570(7) Uani d . 1 C
H19 0.1980 0.3182 0.3783 0.068 Uiso calc R 1 H
C20 0.2357(3) 0.1866(3) 0.48476(16) 0.0564(7) Uani d . 1 C
C21 0.2580(4) 0.0297(4) 0.51843(17) 0.0683(8) Uani d . 1 C
H21 0.2695 0.0083 0.5743 0.082 Uiso calc R 1 H
C22 0.2635(4) -0.0949(3) 0.47217(16) 0.0622(7) Uani d . 1 C
H22 0.2800 -0.1990 0.4963 0.075 Uiso calc R 1 H
C23 0.2355(4) 0.3229(4) 0.53532(18) 0.0783(9) Uani d . 1 C
H23A 0.1748 0.2967 0.5921 0.117 Uiso calc R 1 H
H23B 0.1721 0.4166 0.5115 0.117 Uiso calc R 1 H
H23C 0.3596 0.3422 0.5346 0.117 Uiso calc R 1 H

loop_
_atom_site_aniso_label
_atom_site_aniso_U_11
_atom_site_aniso_U_22
_atom_site_aniso_U_33
_atom_site_aniso_U_12
_atom_site_aniso_U_13
_atom_site_aniso_U_23
S1 0.0486(4) 0.0495(4) 0.0646(4) -0.0219(3) -0.0057(3) 0.0063(3)
O1 0.0817(14) 0.0529(12) 0.0848(13) -0.0315(10) -0.0007(11) 0.0177(10)
O2 0.0516(11) 0.0818(15) 0.0767(12) -0.0225(10) -0.0210(9) 0.0000(10)
O3 0.0616(11) 0.0656(12) 0.0491(10) -0.0298(9) -0.0169(8) 0.0046(9)
O4 0.0532(10) 0.0616(12) 0.0583(11) -0.0223(9) -0.0214(9) 0.0085(9)
N1 0.0492(12) 0.0397(12) 0.0626(13) -0.0072(9) -0.0050(10) 0.0048(10)
N2 0.0409(11) 0.0487(12) 0.0532(12) -0.0168(9) -0.0121(9) -0.0013(10)
N3 0.0449(11) 0.0440(12) 0.0465(11) -0.0167(9) -0.0108(9) -0.0048(9)
C1 0.0476(14) 0.0370(13) 0.0435(13) -0.0120(11) -0.0051(11) -0.0046(11)
C2 0.0588(16) 0.0583(18) 0.0518(15) -0.0190(13) -0.0153(12) 0.0007(13)
C3 0.0718(18) 0.0658(19) 0.0493(15) -0.0192(15) -0.0151(13) 0.0042(13)
C4 0.0654(17) 0.0535(17) 0.0539(16) -0.0167(14) -0.0037(13) 0.0053(13)
C5 0.0513(15) 0.0460(15) 0.0570(15) -0.0179(12) -0.0037(12) -0.0033(12)
C6 0.0450(13) 0.0360(13) 0.0464(14) -0.0074(11) -0.0067(11) -0.0071(11)
C7 0.0421(13) 0.0398(14) 0.0488(14) -0.0104(11) -0.0096(11) -0.0036(11)
C8 0.0424(13) 0.0370(13) 0.0458(13) -0.0080(10) -0.0075(10) -0.0097(11)
C9 0.0434(13) 0.0410(14) 0.0444(13) -0.0110(11) -0.0090(10) -0.0062(11)
C10 0.0486(14) 0.0406(14) 0.0400(13) -0.0101(11) -0.0079(11) -0.0067(11)
C11 0.0448(13) 0.0328(13) 0.0432(13) -0.0106(10) -0.0068(10) -0.0074(10)
C12 0.0412(13) 0.0470(15) 0.0508(14) -0.0121(11) -0.0130(11) -0.0029(11)
C13 0.0497(14) 0.0466(15) 0.0451(13) -0.0089(11) -0.0144(11) 0.0026(11)
C14 0.0461(13) 0.0352(13) 0.0454(13) -0.0089(10) -0.0059(10) -0.0027(10)
C15 0.0451(14) 0.0549(16) 0.0558(15) -0.0177(12) -0.0139(12) 0.0011(12)
C16 0.0512(14) 0.0498(15) 0.0442(13) -0.0145(12) -0.0159(11) -0.0002(11)
C17 0.0370(13) 0.0494(16) 0.0531(15) -0.0085(11) -0.0021(10) 0.0085(12)
C18 0.0560(16) 0.0588(18) 0.0496(15) -0.0128(13) -0.0126(12) 0.0080(13)
C19 0.0571(16) 0.0469(16) 0.0636(17) -0.0085(12) -0.0108(13) 0.0092(13)
C20 0.0492(15) 0.0635(19) 0.0523(16) -0.0081(13) -0.0020(12) -0.0003(14)
C21 0.080(2) 0.073(2) 0.0465(15) -0.0055(16) -0.0112(14) 0.0076(15)
C22 0.0700(18) 0.0550(18) 0.0550(17) -0.0068(14) -0.0076(13) 0.0136(14)
C23 0.089(2) 0.076(2) 0.0697(19) -0.0067(18) -0.0136(16) -0.0136(17)

loop_
_atom_type_symbol
_atom_type_description
_atom_type_scat_dispersion_real
_atom_type_scat_dispersion_imag
_atom_type_scat_source
C C 0.0033 0.0016 'International Tables Vol C Tables 4.2.6.8 and 6.1.1.4'
H H 0.0000 0.0000 'International Tables Vol C Tables 4.2.6.8 and 6.1.1.4'
N N 0.0061 0.0033 'International Tables Vol C Tables 4.2.6.8 and 6.1.1.4'
O O 0.0106 0.0060 'International Tables Vol C Tables 4.2.6.8 and 6.1.1.4'
S S 0.1246 0.1234 'International Tables Vol C Tables 4.2.6.8 and 6.1.1.4'

loop_
_geom_angle_atom_site_label_1
_geom_angle_atom_site_label_2
_geom_angle_atom_site_label_3
_geom_angle
_geom_angle_publ_flag
O2 S1 O1 119.98(12) no
O2 S1 N1 108.94(11) ?
O1 S1 N1 104.54(12) ?
O2 S1 C17 107.94(12) no
O1 S1 C17 108.54(12) ?
N1 S1 C17 106.09(11) ?
C14 N1 S1 126.14(17) no
C14 N1 H1A 116.9 ?
S1 N1 H1A 116.9 ?
C7 N2 C6 124.63(19) yes
C7 N2 H2B 117.7 ?
C6 N2 H2B 117.7 ?
C8 N3 C1 124.57(19) ?
C8 N3 H3C 117.7 ?
C1 N3 H3C 117.7 ?
N3 C1 C2 121.2(2) yes
N3 C1 C6 118.5(2) yes
C6 C1 C2 120.2(2) ?
C3 C2 C1 118.9(2) ?
C3 C2 H2 120.6 ?
C1 C2 H2 120.6 ?
C4 C3 C2 121.1(2) ?
C4 C3 H3 119.4 ?
C2 C3 H3 119.4 ?
C3 C4 C5 120.4(2) ?
C3 C4 H4 119.8 ?
C5 C4 H4 119.8 ?
C4 C5 C6 119.3(2) ?
C4 C5 H5 120.4 ?
C6 C5 H5 120.4 ?
C1 C6 C5 120.1(2) no
C1 C6 N2 118.4(2) yes
C5 C6 N2 121.5(2) ?
O4 C7 N2 122.5(2) ?
O4 C7 C8 121.2(2) ?
N2 C7 C8 116.3(2) yes
N3 C8 C7 117.4(2) yes
N3 C8 C9 123.4(2) yes
C9 C8 C7 119.3(2) ?
C8 C9 C10 122.1(2) ?
C8 C9 H9 118.9 no
C10 C9 H9 118.9 ?
O3 C10 C9 121.7(2) yes
O3 C10 C11 117.91(19) ?
C9 C10 C11 120.4(2) no
C16 C11 C12 117.8(2) ?
C16 C11 C10 118.8(2) ?
C12 C11 C10 123.4(2) ?
C13 C12 C11 120.4(2) ?
C13 C12 H12 119.8 no
C11 C12 H12 119.8 ?
C12 C13 C14 120.5(2) ?
C12 C13 H13 119.8 ?
C14 C13 H13 119.8 ?
C13 C14 C15 119.8(2) no
C13 C14 N1 118.8(2) no
C15 C14 N1 121.3(2) ?
C16 C15 C14 119.1(2) ?
C16 C15 H15 120.5 ?
C14 C15 H15 120.5 ?
C15 C16 C11 122.3(2) no
C15 C16 H16 118.8 ?
C11 C16 H16 118.8 ?
C22 C17 C18 119.8(3) ?
C22 C17 S1 120.1(2) ?
C18 C17 S1 120.0(2) no
C19 C18 C17 119.2(2) ?
C19 C18 H18 120.4 ?
C17 C18 H18 120.4 ?
C18 C19 C20 121.9(3) ?
C18 C19 H19 119.1 ?
C20 C19 H19 119.1 ?
C19 C20 C21 117.3(3) ?
C19 C20 C23 120.9(3) ?
C21 C20 C23 121.8(3) no
C22 C21 C20 122.1(3) ?
C22 C21 H21 118.9 ?
C20 C21 H21 118.9 ?
C21 C22 C17 119.6(3) no
C21 C22 H22 120.2 ?
C17 C22 H22 120.2 ?
C20 C23 H23A 109.5 ?
C20 C23 H23B 109.5 ?
H23A C23 H23B 109.5 ?
C20 C23 H23C 109.5 ?
H23A C23 H23C 109.5 ?
H23B C23 H23C 109.5 ?

loop_
_geom_bond_atom_site_label_1
_geom_bond_atom_site_label_2
_geom_bond_distance
_geom_bond_publ_flag
S1 O2 1.4210(19) yes
S1 O1 1.4259(19) yes
S1 N1 1.619(2) yes
S1 C17 1.752(3) yes
O3 C10 1.254(3) ?
O4 C7 1.233(3) ?
N1 C14 1.426(3) yes
N1 H1A 0.8600 ?
N2 C6 1.392(3) yes
N2 C7 1.352(3) yes
N2 H2B 0.8600 ?
N3 C1 1.381(3) yes
N3 C8 1.349(3) yes
N3 H3C 0.8600 no
C1 C6 1.386(3) ?
C1 C2 1.391(3) ?
C2 C3 1.376(3) ?
C2 H2 0.9300 ?
C3 C4 1.375(4) ?
C3 H3 0.9300 ?
C4 C5 1.378(3) ?
C4 H4 0.9300 ?
C5 C6 1.391(3) ?
C5 H5 0.9300 ?
C7 C8 1.488(3) ?
C8 C9 1.369(3) ?
C9 C10 1.421(3) ?
C9 H9 0.9300 ?
C10 C11 1.488(3) ?
C11 C16 1.386(3) ?
C11 C12 1.394(3) ?
C12 C13 1.380(3) ?
C12 H12 0.9300 ?
C13 C14 1.382(3) ?
C13 H13 0.9300 ?
C14 C15 1.385(3) ?
C15 C16 1.374(3) ?
C15 H15 0.9300 ?
C16 H16 0.9300 ?
C17 C22 1.378(3) ?
C17 C18 1.390(3) ?
C18 C19 1.378(4) ?
C18 H18 0.9300 ?
C19 C20 1.381(3) ?
C19 H19 0.9300 ?
C20 C21 1.384(4) no
C20 C23 1.505(4) no
C21 C22 1.369(4) ?
C21 H21 0.9300 ?
C22 H22 0.9300 ?
C23 H23A 0.9600 ?
C23 H23B 0.9600 ?
C23 H23C 0.9600 ?

loop_
_geom_hbond_atom_site_label_D
_geom_hbond_atom_site_label_H
_geom_hbond_atom_site_label_A
_geom_hbond_site_symmetry_A
_geom_hbond_distance_DH
_geom_hbond_distance_HA
_geom_hbond_distance_DA
_geom_hbond_angle_DHA
_geom_hbond_publ_flag
N2 H2B O4 2_865 0.86 1.98 2.830(3) 171 yes
N3 H3C O3 . 0.86 1.95 2.608(3) 132 yes

loop_
_geom_torsion_atom_site_label_1
_geom_torsion_atom_site_label_2
_geom_torsion_atom_site_label_3
_geom_torsion_atom_site_label_4
_geom_torsion
_geom_torsion_publ_flag
O2 S1 N1 C14 51.5(2) no
O1 S1 N1 C14 -179.05(19) ?
C17 S1 N1 C14 -64.4(2) ?
C8 N3 C1 C6 0.9(3) no
C8 N3 C1 C2 -179.6(2) ?
N3 C1 C2 C3 -179.0(2) ?
C6 C1 C2 C3 0.5(4) ?
C1 C2 C3 C4 -0.9(4) ?
C2 C3 C4 C5 1.1(4) ?
C3 C4 C5 C6 -0.9(4) ?
N3 C1 C6 C5 179.1(2) yes
C2 C1 C6 C5 -0.4(3) ?
N3 C1 C6 N2 -0.7(3) ?
C2 C1 C6 N2 179.7(2) ?
C4 C5 C6 C1 0.6(4) no
C4 C5 C6 N2 -179.6(2) ?
C7 N2 C6 C1 -2.0(3) yes
C7 N2 C6 C5 178.1(2) ?
C6 N2 C7 O4 -175.5(2) ?
C6 N2 C7 C8 4.3(3) ?
C1 N3 C8 C9 -179.5(2) ?
C1 N3 C8 C7 1.4(3) ?
O4 C7 C8 N3 175.9(2) ?
N2 C7 C8 N3 -3.8(3) yes
O4 C7 C8 C9 -3.2(3) ?
N2 C7 C8 C9 177.1(2) yes
N3 C8 C9 C10 -1.1(4) ?
C7 C8 C9 C10 177.9(2) no
C8 C9 C10 O3 -0.7(4) yes
C8 C9 C10 C11 -179.3(2) ?
O3 C10 C11 C16 -11.5(3) ?
C9 C10 C11 C16 167.2(2) no
O3 C10 C11 C12 166.6(2) ?
C9 C10 C11 C12 -14.7(3) no
C16 C11 C12 C13 0.3(3) no
C10 C11 C12 C13 -177.8(2) ?
C11 C12 C13 C14 1.7(4) ?
C12 C13 C14 C15 -2.2(4) no
C12 C13 C14 N1 174.7(2) ?
S1 N1 C14 C13 132.8(2) ?
S1 N1 C14 C15 -50.3(3) ?
C13 C14 C15 C16 0.6(4) ?
N1 C14 C15 C16 -176.2(2) ?
C14 C15 C16 C11 1.5(4) ?
C12 C11 C16 C15 -1.9(3) no
C10 C11 C16 C15 176.3(2) ?
O2 S1 C17 C22 148.5(2) no
O1 S1 C17 C22 17.0(2) ?
N1 S1 C17 C22 -94.9(2) no
O2 S1 C17 C18 -32.7(2) ?
O1 S1 C17 C18 -164.22(19) ?
N1 S1 C17 C18 83.9(2) ?
C22 C17 C18 C19 1.9(4) no
S1 C17 C18 C19 -176.92(18) ?
C17 C18 C19 C20 -1.0(4) ?
C18 C19 C20 C21 -0.6(4) ?
C18 C19 C20 C23 179.0(2) no
C19 C20 C21 C22 1.5(4) no
C23 C20 C21 C22 -178.1(3) no
C20 C21 C22 C17 -0.7(4) ?
C18 C17 C22 C21 -1.0(4) no
S1 C17 C22 C21 177.8(2) ?

loop_
_cod_related_entry_id
_cod_related_entry_database
_cod_related_entry_code
1 ChemSpider 30654886
